data_4086291
loop_
_publ_author_name
'Alam, Parvej'
'Kaur, Gurpreet'
'Sarmah, Amrit'
'Roy, Ram Kinkar'
'Choudhury, Angshuman Roy'
'Laskar, Inamur Rahaman'

_publ_section_title
;
 Highly Selective Detection of H+and OH--with a Single-Emissive
 Iridium(III) Complex: A Mild Approach to Conversion of Non-AIEE to AIEE
 Complex
;
_journal_issue 18
_journal_name_full Organometallics
_journal_page_first 4480
_journal_paper_doi 10.1021/acs.organomet.5b00447
_journal_volume 34
_journal_year 2015
_chemical_formula_moiety 'C43 H34 Cl F4 Ir N4'
_chemical_formula_sum 'C43 H34 Cl F4 Ir N4'
_chemical_formula_weight 910.39
_chemical_name_systematic
;
 ?
;
_space_group_crystal_system triclinic
_space_group_IT_number 2
_space_group_name_Hall '-P 1'
_space_group_name_H-M_alt 'P -1'
_symmetry_space_group_name_Hall '-P 1'
_symmetry_space_group_name_H-M 'P -1'
_atom_sites_solution_hydrogens geom
_atom_sites_solution_primary direct
_audit_creation_date 2015-05-20
_audit_creation_method
;
Olex2 1.2
(compiled 2015.01.26 svn.r3150 for OlexSys, GUI svn.r4998)
;
_cell_angle_alpha 103.532(7)
_cell_angle_beta 93.738(7)
_cell_angle_gamma 94.584(6)
_cell_formula_units_Z 2
_cell_length_a 11.2477(14)
_cell_length_b 11.5288(18)
_cell_length_c 16.682(2)
_cell_measurement_reflns_used 5484
_cell_measurement_temperature 100
_cell_measurement_theta_max 27.5
_cell_measurement_theta_min 3.2
_cell_volume 2088.5(5)
_computing_cell_refinement
;
CrystalClear-SM Expert 2.0 r15 (Rigaku, 2011)
;
_computing_data_collection
;
CrystalClear-SM Expert 2.0 r15 (Rigaku, 2011)
;
_computing_data_reduction
;
CrystalClear-SM Expert 2.0 r15 (Rigaku, 2011)
;
_computing_molecular_graphics 'Olex2 (Dolomanov et al., 2009)'
_computing_publication_material 'Olex2 (Dolomanov et al., 2009)'
_computing_structure_refinement 'ShelXL (Sheldrick, 2008)'
_computing_structure_solution 'ShelXT (Sheldrick, 2015)'
_diffrn_ambient_temperature 100
_diffrn_detector_area_resol_mean 13.6612
_diffrn_measured_fraction_theta_full 0.992
_diffrn_measured_fraction_theta_max 0.990
_diffrn_measurement_device_type 'Rigaku Mercury375R (2x2 bin mode)'
_diffrn_radiation_type MoK\a
_diffrn_radiation_wavelength 0.71073
_diffrn_reflns_av_R_equivalents 0.0000
_diffrn_reflns_av_unetI/netI 0.0763
_diffrn_reflns_laue_measured_fraction_full 0.992
_diffrn_reflns_laue_measured_fraction_max 0.990
_diffrn_reflns_limit_h_max 14
_diffrn_reflns_limit_h_min -14
_diffrn_reflns_limit_k_max 13
_diffrn_reflns_limit_k_min -14
_diffrn_reflns_limit_l_max 20
_diffrn_reflns_limit_l_min 0
_diffrn_reflns_number 8456
_diffrn_reflns_point_group_measured_fraction_full 0.992
_diffrn_reflns_point_group_measured_fraction_max 0.990
_diffrn_reflns_theta_full 25.242
_diffrn_reflns_theta_max 26.372
_diffrn_reflns_theta_min 3.227
_exptl_absorpt_coefficient_mu 3.311
_exptl_absorpt_correction_T_max 1.000
_exptl_absorpt_correction_T_min 0.732
_exptl_absorpt_correction_type multi-scan
_exptl_absorpt_process_details 'Blessings, 1995'
_exptl_crystal_colour 'clear light yellow'
_exptl_crystal_colour_lustre clear
_exptl_crystal_colour_modifier light
_exptl_crystal_colour_primary yellow
_exptl_crystal_density_diffrn 1.448
_exptl_crystal_density_method 'not measured'
_exptl_crystal_description block
_exptl_crystal_F_000 900
_exptl_crystal_size_max 0.2
_exptl_crystal_size_mid 0.2
_exptl_crystal_size_min 0.2
_refine_diff_density_max 5.796
_refine_diff_density_min -2.484
_refine_diff_density_rms 0.273
_refine_ls_extinction_method none
_refine_ls_goodness_of_fit_ref 1.083
_refine_ls_hydrogen_treatment constr
_refine_ls_matrix_type full
_refine_ls_number_parameters 466
_refine_ls_number_reflns 8456
_refine_ls_number_restraints 0
_refine_ls_restrained_S_all 1.083
_refine_ls_R_factor_all 0.0744
_refine_ls_R_factor_gt 0.0685
_refine_ls_shift/su_max 0.001
_refine_ls_shift/su_mean 0.000
_refine_ls_structure_factor_coef Fsqd
_refine_ls_weighting_details 'w=1/[\s^2^(Fo^2^)+(0.1209P)^2^+11.3677P] where P=(Fo^2^+2Fc^2^)/3'
_refine_ls_weighting_scheme calc
_refine_ls_wR_factor_gt 0.1857
_refine_ls_wR_factor_ref 0.1958
_reflns_Friedel_coverage 0.000
_reflns_number_gt 7544
_reflns_number_total 8456
_reflns_threshold_expression 'I > 2\s(I)'
_cod_data_source_file om5b00447_si_002.cif
_cod_data_source_block shelx
_cod_database_code 4086291
_shelx_space_group_comment
;
The symmetry employed for this shelxl refinement is uniquely defined
by the following loop, which should always be used as a source of
symmetry information in preference to the above space-group names.
They are only intended as comments.
;
_shelx_estimated_absorpt_t_max 0.557
_shelx_estimated_absorpt_t_min 0.557
_olex2_refinement_description
;
1. Fixed Uiso
 At 1.2 times of:
  All C(H) groups, All C(H,H) groups, All N(H) groups, All N(H,H) groups
2. Uiso/Uaniso restraints and constraints
Uanis(C16) = Uanis(C17) = Uanis(C18)
3.a Secondary CH2 refined with riding coordinates:
 N1(H1A,H1B), C21(H21A,H21B), C20(H20A,H20B)
3.b Aromatic/amide H refined with riding coordinates:
 C17(H17), C16(H16), C3(H3), C34(H34), C4(H4), C2(H2), C40(H40), C11(H11),
 C36(H36), C29(H29), C19(H19), C18(H18), N2(H2A), C15(H15), C32(H32), C12(H12),
 C1(H1), C23(H23), C41(H41), C42(H42), C43(H43), C13(H13), C5(H5), C31(H31),
 C10(H10), C9(H9), C25(H25), C30(H30)
;
_shelx_shelxl_version_number 2014/7
_olex2_submission_special_instructions 'No special instructions were received'

loop_
_space_group_symop_operation_xyz
'x, y, z'
'-x, -y, -z'

loop_
_atom_site_label
_atom_site_type_symbol
_atom_site_fract_x
_atom_site_fract_y
_atom_site_fract_z
_atom_site_U_iso_or_equiv
_atom_site_adp_type
_atom_site_occupancy
_atom_site_site_symmetry_order
_atom_site_calc_flag
_atom_site_refinement_flags_posn
Ir1 Ir 0.79330(2) 0.82964(2) 0.53991(2) 0.02319(14) Uani 1 1 d .
F00 F 0.8939(5) 0.3768(5) 0.5358(4) 0.0457(13) Uani 1 1 d .
F2 F 0.4127(4) 0.8378(5) 0.7238(3) 0.0398(12) Uani 1 1 d .
Cl1 Cl 0.82017(16) 1.05118(16) 0.56187(12) 0.0264(4) Uani 1 1 d .
F1 F 0.7924(5) 0.8531(5) 0.8600(3) 0.0366(11) Uani 1 1 d .
N1 N 0.9007(6) 0.8203(6) 0.4340(4) 0.0237(13) Uani 1 1 d .
H1A H 0.9562 0.8827 0.4465 0.028 Uiso 1 1 calc R
H1B H 0.9387 0.7544 0.4277 0.028 Uiso 1 1 calc R
C22 C 0.7688(7) 0.6488(8) 0.5126(5) 0.0277(16) Uani 1 1 d .
N3 N 0.6388(6) 0.8023(6) 0.4626(4) 0.0257(13) Uani 1 1 d .
C33 C 0.7027(7) 0.8391(6) 0.6415(5) 0.0210(14) Uani 1 1 d .
F3 F 0.5373(5) 0.4249(5) 0.3918(4) 0.0446(13) Uani 1 1 d .
N4 N 0.9353(6) 0.8452(6) 0.6265(4) 0.0259(14) Uani 1 1 d .
C17 C 1.0101(16) 0.8466(10) 0.0182(7) 0.076(3) Uani 1 1 d .
H17 H 1.0160 0.8917 -0.0212 0.091 Uiso 1 1 calc R
C16 C 0.9139(17) 0.7629(10) 0.0099(7) 0.076(3) Uani 1 1 d .
H16 H 0.8523 0.7553 -0.0315 0.091 Uiso 1 1 calc R
C3 C 0.7068(10) 0.3435(10) 0.1464(7) 0.055(3) Uani 1 1 d .
H3 H 0.6443 0.2826 0.1352 0.066 Uiso 1 1 calc R
C35 C 0.5342(7) 0.8420(8) 0.7219(6) 0.0313(18) Uani 1 1 d .
C34 C 0.5803(7) 0.8375(7) 0.6467(5) 0.0259(15) Uani 1 1 d .
H34 H 0.5293 0.8334 0.5997 0.031 Uiso 1 1 calc R
C4 C 0.7881(9) 0.3521(10) 0.0867(7) 0.049(2) Uani 1 1 d .
H4 H 0.7791 0.2969 0.0357 0.059 Uiso 1 1 calc R
C2 C 0.7208(11) 0.4258(10) 0.2208(7) 0.054(3) Uani 1 1 d .
H2 H 0.6668 0.4219 0.2603 0.065 Uiso 1 1 calc R
C40 C 0.9978(8) 0.8515(9) 0.7681(6) 0.041(2) Uani 1 1 d .
H40 H 0.9792 0.8530 0.8218 0.049 Uiso 1 1 calc R
C11 C 1.3211(8) 0.4435(8) 0.2051(6) 0.040(2) Uani 1 1 d .
H11 H 1.3901 0.4046 0.2078 0.048 Uiso 1 1 calc R
C7 C 0.9993(8) 0.6282(8) 0.1954(5) 0.0328(17) Uani 1 1 d .
C28 C 0.5882(7) 0.6867(7) 0.4363(5) 0.0278(16) Uani 1 1 d .
C36 C 0.6007(8) 0.8479(8) 0.7936(5) 0.0349(19) Uani 1 1 d .
H36 H 0.5660 0.8503 0.8430 0.042 Uiso 1 1 calc R
C29 C 0.4800(8) 0.6594(8) 0.3874(5) 0.0365(19) Uani 1 1 d .
H29 H 0.4476 0.5802 0.3679 0.044 Uiso 1 1 calc R
C19 C 1.0961(13) 0.7944(9) 0.1393(6) 0.056(3) Uani 1 1 d .
H19 H 1.1552 0.8060 0.1829 0.068 Uiso 1 1 calc R
C39 C 0.9076(7) 0.8460(7) 0.7065(5) 0.0281(16) Uani 1 1 d .
C24 C 0.8183(9) 0.4523(8) 0.5113(6) 0.0365(19) Uani 1 1 d .
C38 C 0.7776(7) 0.8453(7) 0.7158(5) 0.0227(15) Uani 1 1 d .
C18 C 1.1006(17) 0.8673(11) 0.0835(7) 0.076(3) Uani 1 1 d .
H18 H 1.1620 0.9284 0.0894 0.091 Uiso 1 1 calc R
N2 N 0.9962(6) 0.7103(6) 0.2802(4) 0.0277(14) Uani 1 1 d .
H2A H 1.0358 0.6999 0.3234 0.033 Uiso 1 1 calc R
C15 C 0.9112(11) 0.6885(11) 0.0661(6) 0.053(3) Uani 1 1 d .
H15 H 0.8482 0.6291 0.0608 0.064 Uiso 1 1 calc R
C6 C 0.8940(8) 0.5285(8) 0.1792(5) 0.0343(19) Uani 1 1 d .
C32 C 0.5826(7) 0.8906(8) 0.4402(5) 0.0283(16) Uani 1 1 d .
H32 H 0.6184 0.9689 0.4569 0.034 Uiso 1 1 calc R
C12 C 1.2474(8) 0.4561(7) 0.2683(6) 0.036(2) Uani 1 1 d .
H12 H 1.2667 0.4254 0.3138 0.043 Uiso 1 1 calc R
C1 C 0.8178(10) 0.5174(9) 0.2381(6) 0.046(2) Uani 1 1 d .
H1 H 0.8295 0.5704 0.2900 0.055 Uiso 1 1 calc R
C26 C 0.6389(8) 0.4746(8) 0.4407(5) 0.0356(19) Uani 1 1 d .
C8 C 1.1143(7) 0.5659(7) 0.1981(5) 0.0293(16) Uani 1 1 d .
C23 C 0.8471(8) 0.5724(7) 0.5370(5) 0.0325(17) Uani 1 1 d .
H23 H 0.9174 0.6034 0.5703 0.039 Uiso 1 1 calc R
C41 C 1.1181(9) 0.8549(11) 0.7490(6) 0.049(3) Uani 1 1 d .
H41 H 1.1792 0.8555 0.7895 0.058 Uiso 1 1 calc R
C27 C 0.6638(7) 0.6010(7) 0.4626(5) 0.0298(17) Uani 1 1 d .
C21 C 0.8368(8) 0.8190(8) 0.3539(5) 0.0292(17) Uani 1 1 d .
H21A H 0.7973 0.8919 0.3592 0.035 Uiso 1 1 calc R
H21B H 0.7755 0.7518 0.3396 0.035 Uiso 1 1 calc R
C14 C 1.0020(9) 0.7035(8) 0.1293(5) 0.039(2) Uani 1 1 d .
C42 C 1.1442(8) 0.8572(9) 0.6705(6) 0.041(2) Uani 1 1 d .
H42 H 1.2233 0.8632 0.6576 0.050 Uiso 1 1 calc R
C37 C 0.7244(8) 0.8500(7) 0.7892(5) 0.0291(17) Uani 1 1 d .
C43 C 1.0512(7) 0.8507(7) 0.6104(5) 0.0290(16) Uani 1 1 d .
H43 H 1.0696 0.8500 0.5568 0.035 Uiso 1 1 calc R
C13 C 1.1409(9) 0.5162(8) 0.2652(7) 0.044(2) Uani 1 1 d .
H13 H 1.0900 0.5219 0.3075 0.053 Uiso 1 1 calc R
C5 C 0.8802(9) 0.4417(9) 0.1040(6) 0.045(2) Uani 1 1 d .
H5 H 0.9348 0.4450 0.0649 0.054 Uiso 1 1 calc R
C31 C 0.4743(8) 0.8683(9) 0.3936(5) 0.0357(18) Uani 1 1 d .
H31 H 0.4369 0.9306 0.3794 0.043 Uiso 1 1 calc R
C10 C 1.2921(9) 0.4893(9) 0.1364(6) 0.043(2) Uani 1 1 d .
H10 H 1.3415 0.4799 0.0932 0.052 Uiso 1 1 calc R
C9 C 1.1880(9) 0.5497(8) 0.1324(6) 0.041(2) Uani 1 1 d .
H9 H 1.1683 0.5787 0.0862 0.049 Uiso 1 1 calc R
C20 C 0.9204(9) 0.8094(8) 0.2834(5) 0.0331(19) Uani 1 1 d .
H20A H 0.8725 0.7967 0.2310 0.040 Uiso 1 1 calc R
H20B H 0.9709 0.8841 0.2917 0.040 Uiso 1 1 calc R
C25 C 0.7128(9) 0.3989(8) 0.4633(6) 0.039(2) Uani 1 1 d .
H25 H 0.6946 0.3162 0.4479 0.047 Uiso 1 1 calc R
C30 C 0.4215(8) 0.7510(8) 0.3681(6) 0.0374(19) Uani 1 1 d .
H30 H 0.3470 0.7345 0.3381 0.045 Uiso 1 1 calc R

loop_
_atom_site_aniso_label
_atom_site_aniso_U_11
_atom_site_aniso_U_22
_atom_site_aniso_U_33
_atom_site_aniso_U_23
_atom_site_aniso_U_13
_atom_site_aniso_U_12
Ir1 0.0208(2) 0.0219(2) 0.0245(2) 0.00194(13) 0.00087(12) -0.00023(12)
F00 0.054(3) 0.030(3) 0.055(3) 0.009(2) 0.006(3) 0.015(2)
F2 0.021(2) 0.059(3) 0.039(3) 0.012(2) 0.007(2) -0.001(2)
Cl1 0.0205(8) 0.0226(8) 0.0340(10) 0.0032(7) 0.0021(7) -0.0007(6)
F1 0.040(3) 0.046(3) 0.024(2) 0.010(2) -0.003(2) 0.004(2)
N1 0.021(3) 0.022(3) 0.023(3) -0.002(2) -0.002(2) 0.000(2)
C22 0.017(3) 0.042(5) 0.021(4) 0.002(3) 0.002(3) -0.004(3)
N3 0.022(3) 0.025(3) 0.028(3) 0.004(3) 0.003(3) -0.001(3)
C33 0.023(4) 0.013(3) 0.024(4) 0.001(3) 0.001(3) -0.001(3)
F3 0.035(3) 0.031(3) 0.058(3) -0.005(2) 0.004(2) -0.013(2)
N4 0.028(3) 0.019(3) 0.029(3) -0.001(3) 0.002(3) 0.007(3)
C17 0.158(9) 0.041(3) 0.038(3) 0.014(3) 0.023(4) 0.040(4)
C16 0.158(9) 0.041(3) 0.038(3) 0.014(3) 0.023(4) 0.040(4)
C3 0.052(6) 0.042(5) 0.059(7) -0.004(5) 0.000(5) -0.009(5)
C35 0.019(4) 0.033(4) 0.040(5) 0.004(4) 0.006(3) 0.001(3)
C34 0.026(4) 0.023(4) 0.025(4) 0.000(3) 0.002(3) -0.002(3)
C4 0.045(5) 0.054(6) 0.038(5) -0.008(4) -0.003(4) 0.003(4)
C2 0.060(7) 0.053(6) 0.045(6) 0.005(5) 0.019(5) -0.014(5)
C40 0.030(4) 0.061(6) 0.035(5) 0.013(4) -0.003(4) 0.016(4)
C11 0.028(4) 0.032(4) 0.055(6) 0.001(4) -0.001(4) 0.005(3)
C7 0.044(5) 0.033(4) 0.021(4) 0.004(3) 0.005(3) 0.007(4)
C28 0.031(4) 0.024(4) 0.024(4) -0.003(3) 0.002(3) -0.003(3)
C36 0.043(5) 0.038(5) 0.029(4) 0.013(4) 0.014(4) 0.015(4)
C29 0.036(5) 0.035(4) 0.033(4) -0.001(3) 0.002(4) -0.005(4)
C19 0.104(10) 0.033(5) 0.032(5) 0.008(4) 0.017(6) -0.001(5)
C39 0.031(4) 0.026(4) 0.028(4) 0.005(3) 0.003(3) 0.005(3)
C24 0.043(5) 0.029(4) 0.040(5) 0.008(4) 0.013(4) 0.012(4)
C38 0.027(4) 0.020(3) 0.020(3) 0.004(3) -0.001(3) 0.003(3)
C18 0.158(9) 0.041(3) 0.038(3) 0.014(3) 0.023(4) 0.040(4)
N2 0.034(4) 0.026(3) 0.021(3) 0.001(3) 0.001(3) 0.004(3)
C15 0.070(7) 0.068(7) 0.031(5) 0.017(5) 0.014(5) 0.035(6)
C6 0.036(5) 0.039(5) 0.025(4) 0.003(3) -0.003(3) 0.006(4)
C32 0.024(4) 0.032(4) 0.028(4) 0.005(3) 0.003(3) 0.001(3)
C12 0.043(5) 0.019(4) 0.043(5) 0.003(3) -0.006(4) 0.004(3)
C1 0.051(6) 0.044(5) 0.037(5) 0.003(4) 0.005(4) -0.006(4)
C26 0.039(5) 0.030(4) 0.035(5) 0.003(3) 0.011(4) -0.006(3)
C8 0.031(4) 0.025(4) 0.029(4) 0.003(3) 0.004(3) -0.002(3)
C23 0.035(4) 0.026(4) 0.039(5) 0.009(3) 0.010(4) 0.008(3)
C41 0.039(5) 0.067(7) 0.038(5) 0.010(5) -0.013(4) 0.012(5)
C27 0.022(4) 0.028(4) 0.039(4) 0.007(3) 0.007(3) -0.002(3)
C21 0.030(4) 0.035(4) 0.022(4) 0.007(3) -0.001(3) 0.004(3)
C14 0.063(6) 0.031(4) 0.026(4) 0.004(3) 0.013(4) 0.015(4)
C42 0.025(4) 0.049(6) 0.047(6) 0.004(4) 0.001(4) 0.012(4)
C37 0.036(4) 0.025(4) 0.025(4) 0.003(3) -0.003(3) 0.005(3)
C43 0.021(4) 0.031(4) 0.030(4) 0.000(3) -0.003(3) 0.002(3)
C13 0.038(5) 0.037(5) 0.059(6) 0.017(4) 0.003(4) -0.002(4)
C5 0.036(5) 0.052(6) 0.039(5) -0.004(4) 0.005(4) 0.002(4)
C31 0.036(4) 0.043(5) 0.029(4) 0.010(4) 0.002(3) 0.006(4)
C10 0.042(5) 0.044(5) 0.039(5) 0.002(4) 0.007(4) 0.005(4)
C9 0.050(5) 0.039(5) 0.034(5) 0.007(4) 0.004(4) 0.008(4)
C20 0.049(5) 0.027(4) 0.022(4) 0.001(3) 0.002(4) 0.006(4)
C25 0.049(5) 0.024(4) 0.042(5) 0.004(4) 0.016(4) -0.001(4)
C30 0.022(4) 0.043(5) 0.044(5) 0.007(4) -0.007(4) -0.004(3)

loop_
_atom_type_symbol
_atom_type_description
_atom_type_scat_dispersion_real
_atom_type_scat_dispersion_imag
_atom_type_scat_source
C C 0.0033 0.0016 'International Tables Vol C Tables 4.2.6.8 and 6.1.1.4'
H H 0.0000 0.0000 'International Tables Vol C Tables 4.2.6.8 and 6.1.1.4'
Cl Cl 0.1484 0.1585 'International Tables Vol C Tables 4.2.6.8 and 6.1.1.4'
F F 0.0171 0.0103 'International Tables Vol C Tables 4.2.6.8 and 6.1.1.4'
Ir Ir -1.4442 7.9887 'International Tables Vol C Tables 4.2.6.8 and 6.1.1.4'
N N 0.0061 0.0033 'International Tables Vol C Tables 4.2.6.8 and 6.1.1.4'

loop_
_geom_angle_atom_site_label_1
_geom_angle_atom_site_label_2
_geom_angle_atom_site_label_3
_geom_angle
N1 Ir1 Cl1 87.17(18)
C22 Ir1 Cl1 175.6(2)
C22 Ir1 N1 89.6(3)
C22 Ir1 N3 80.4(3)
C22 Ir1 C33 90.7(3)
C22 Ir1 N4 95.6(3)
N3 Ir1 Cl1 96.50(19)
N3 Ir1 N1 90.4(3)
C33 Ir1 Cl1 92.7(2)
C33 Ir1 N1 176.9(2)
C33 Ir1 N3 92.7(3)
C33 Ir1 N4 80.9(3)
N4 Ir1 Cl1 87.81(18)
N4 Ir1 N1 95.9(3)
N4 Ir1 N3 172.5(2)
Ir1 N1 H1A 108.0
Ir1 N1 H1B 108.0
H1A N1 H1B 107.2
C21 N1 Ir1 117.2(5)
C21 N1 H1A 108.0
C21 N1 H1B 108.0
C23 C22 Ir1 126.3(6)
C27 C22 Ir1 113.6(6)
C27 C22 C23 120.1(8)
C28 N3 Ir1 116.4(5)
C32 N3 Ir1 124.4(5)
C32 N3 C28 119.1(7)
C34 C33 Ir1 128.0(6)
C34 C33 C38 118.1(7)
C38 C33 Ir1 113.9(5)
C39 N4 Ir1 116.4(5)
C43 N4 Ir1 124.8(6)
C43 N4 C39 118.8(7)
C16 C17 H17 118.6
C16 C17 C18 122.8(11)
C18 C17 H17 118.6
C17 C16 H16 121.0
C17 C16 C15 117.9(14)
C15 C16 H16 121.0
C4 C3 H3 120.4
C2 C3 H3 120.4
C2 C3 C4 119.2(10)
F2 C35 C34 117.7(7)
C36 C35 F2 117.7(8)
C36 C35 C34 124.7(8)
C33 C34 H34 120.2
C35 C34 C33 119.7(7)
C35 C34 H34 120.2
C3 C4 H4 120.0
C5 C4 C3 119.9(9)
C5 C4 H4 120.0
C3 C2 H2 120.0
C3 C2 C1 120.1(10)
C1 C2 H2 120.0
C39 C40 H40 120.2
C39 C40 C41 119.6(9)
C41 C40 H40 120.2
C12 C11 H11 120.2
C12 C11 C10 119.7(8)
C10 C11 H11 120.2
N2 C7 C6 109.9(7)
N2 C7 C8 106.4(6)
N2 C7 C14 109.6(7)
C6 C7 C14 114.0(7)
C8 C7 C6 106.6(7)
C8 C7 C14 110.2(7)
N3 C28 C29 120.8(8)
N3 C28 C27 112.2(7)
C29 C28 C27 126.9(7)
C35 C36 H36 121.9
C35 C36 C37 116.2(8)
C37 C36 H36 121.9
C28 C29 H29 120.4
C30 C29 C28 119.2(8)
C30 C29 H29 120.4
C18 C19 H19 120.2
C18 C19 C14 119.5(13)
C14 C19 H19 120.2
N4 C39 C38 112.8(7)
C40 C39 N4 120.3(8)
C40 C39 C38 126.9(8)
F00 C24 C25 116.9(8)
C23 C24 F00 119.0(9)
C23 C24 C25 124.1(8)
C33 C38 C39 115.7(7)
C37 C38 C33 118.8(7)
C37 C38 C39 125.5(7)
C17 C18 H18 120.7
C19 C18 C17 118.6(14)
C19 C18 H18 120.7
C7 N2 H2A 122.4
C20 N2 C7 115.1(6)
C20 N2 H2A 122.4
C16 C15 H15 119.8
C14 C15 C16 120.5(13)
C14 C15 H15 119.8
C1 C6 C7 122.1(8)
C1 C6 C5 118.4(9)
C5 C6 C7 119.4(8)
N3 C32 H32 119.0
N3 C32 C31 122.1(8)
C31 C32 H32 119.0
C11 C12 H12 119.5
C11 C12 C13 120.9(9)
C13 C12 H12 119.5
C2 C1 H1 119.6
C6 C1 C2 120.7(9)
C6 C1 H1 119.6
F3 C26 C27 119.0(8)
C25 C26 F3 117.3(8)
C25 C26 C27 123.6(8)
C13 C8 C7 118.5(8)
C13 C8 C9 119.6(8)
C9 C8 C7 121.7(8)
C22 C23 H23 120.7
C24 C23 C22 118.6(8)
C24 C23 H23 120.7
C40 C41 H41 120.3
C42 C41 C40 119.4(9)
C42 C41 H41 120.3
C22 C27 C28 117.1(7)
C22 C27 C26 117.5(8)
C26 C27 C28 125.4(8)
N1 C21 H21A 109.0
N1 C21 H21B 109.0
N1 C21 C20 112.8(7)
H21A C21 H21B 107.8
C20 C21 H21A 109.0
C20 C21 H21B 109.0
C19 C14 C7 117.1(9)
C15 C14 C7 122.2(9)
C15 C14 C19 120.5(9)
C41 C42 H42 120.5
C41 C42 C43 119.1(9)
C43 C42 H42 120.5
F1 C37 C36 117.1(7)
F1 C37 C38 120.2(7)
C38 C37 C36 122.6(7)
N4 C43 C42 122.8(8)
N4 C43 H43 118.6
C42 C43 H43 118.6
C12 C13 H13 120.3
C8 C13 C12 119.3(9)
C8 C13 H13 120.3
C4 C5 C6 121.5(9)
C4 C5 H5 119.2
C6 C5 H5 119.2
C32 C31 H31 120.6
C32 C31 C30 118.9(8)
C30 C31 H31 120.6
C11 C10 H10 119.8
C11 C10 C9 120.4(9)
C9 C10 H10 119.8
C8 C9 C10 120.0(9)
C8 C9 H9 120.0
C10 C9 H9 120.0
N2 C20 C21 111.7(7)
N2 C20 H20A 109.3
N2 C20 H20B 109.3
C21 C20 H20A 109.3
C21 C20 H20B 109.3
H20A C20 H20B 107.9
C24 C25 H25 122.0
C26 C25 C24 116.1(8)
C26 C25 H25 122.0
C29 C30 C31 119.7(8)
C29 C30 H30 120.1
C31 C30 H30 120.1

loop_
_geom_bond_atom_site_label_1
_geom_bond_atom_site_label_2
_geom_bond_distance
Ir1 Cl1 2.4847(18)
Ir1 N1 2.191(7)
Ir1 C22 2.019(9)
Ir1 N3 2.052(7)
Ir1 C33 2.020(8)
Ir1 N4 2.050(7)
F00 C24 1.374(10)
F2 C35 1.367(9)
F1 C37 1.356(9)
N1 H1A 0.8900
N1 H1B 0.8900
N1 C21 1.472(10)
C22 C23 1.401(12)
C22 C27 1.396(11)
N3 C28 1.366(10)
N3 C32 1.351(11)
C33 C34 1.384(11)
C33 C38 1.437(11)
F3 C26 1.361(11)
N4 C39 1.388(10)
N4 C43 1.347(10)
C17 H17 0.9300
C17 C16 1.37(2)
C17 C18 1.41(2)
C16 H16 0.9300
C16 C15 1.412(15)
C3 H3 0.9300
C3 C4 1.410(16)
C3 C2 1.365(15)
C35 C34 1.379(12)
C35 C36 1.354(13)
C34 H34 0.9300
C4 H4 0.9300
C4 C5 1.369(14)
C2 H2 0.9300
C2 C1 1.422(15)
C40 H40 0.9300
C40 C39 1.383(12)
C40 C41 1.410(14)
C11 H11 0.9300
C11 C12 1.372(14)
C11 C10 1.400(15)
C7 N2 1.511(10)
C7 C6 1.546(13)
C7 C8 1.532(12)
C7 C14 1.555(11)
C28 C29 1.391(12)
C28 C27 1.476(11)
C36 H36 0.9300
C36 C37 1.396(12)
C29 H29 0.9300
C29 C30 1.376(13)
C19 H19 0.9300
C19 C18 1.394(15)
C19 C14 1.402(16)
C39 C38 1.480(11)
C24 C23 1.356(12)
C24 C25 1.399(14)
C38 C37 1.389(11)
C18 H18 0.9300
N2 H2A 0.8600
N2 C20 1.472(11)
C15 H15 0.9300
C15 C14 1.389(15)
C6 C1 1.366(14)
C6 C5 1.401(13)
C32 H32 0.9300
C32 C31 1.374(12)
C12 H12 0.9300
C12 C13 1.434(13)
C1 H1 0.9300
C26 C27 1.417(11)
C26 C25 1.350(13)
C8 C13 1.399(13)
C8 C9 1.404(12)
C23 H23 0.9300
C41 H41 0.9300
C41 C42 1.367(15)
C21 H21A 0.9700
C21 H21B 0.9700
C21 C20 1.542(12)
C42 H42 0.9300
C42 C43 1.385(12)
C43 H43 0.9300
C13 H13 0.9300
C5 H5 0.9300
C31 H31 0.9300
C31 C30 1.390(13)
C10 H10 0.9300
C10 C9 1.416(14)
C9 H9 0.9300
C20 H20A 0.9700
C20 H20B 0.9700
C25 H25 0.9300
C30 H30 0.9300

loop_
_smtbx_masks_void_nr
_smtbx_masks_void_average_x
_smtbx_masks_void_average_y
_smtbx_masks_void_average_z
_smtbx_masks_void_volume
_smtbx_masks_void_count_electrons
1 0.500 -0.285 1.000 428.2 0.0
